data_2019594
loop_
_publ_author_name
'Montoya, Alba'
'Insuasty, Braulio'
'Cobo, Justo'
'Glidewell, Christopher'

_publ_section_title
;
 (<i>E</i>)-3-{4-[(7-Chloroquinolin-4-yl)oxy]-3-methoxyphenyl}-1-(4-methylphenyl)prop-2-en-1-one:
 a ladder-like structure resulting solely from \p--\p stacking
 interactions
;
_journal_coeditor_code YF3063
_journal_issue 7
_journal_name_full 'Acta Crystallographica Section C'
_journal_page_first 677
_journal_page_last 680
_journal_paper_doi 10.1107/S2053229614013588
_journal_volume 70
_journal_year 2014
_chemical_formula_iupac 'C26 H20 Cl N O3'
_chemical_formula_moiety 'C26 H20 Cl N O3'
_chemical_formula_sum 'C26 H20 Cl N O3'
_chemical_formula_weight 429.88
_chemical_name_systematic (<i>E</i>)-3-{4-[(7-Chloroquinolin-4-yl)oxy]-3-methoxyphenyl}-1-(4-methylphenyl)prop-2-en-1-one
_space_group_IT_number 14
_symmetry_cell_setting monoclinic
_symmetry_space_group_name_Hall '-P 2yn'
_symmetry_space_group_name_H-M 'P 1 21/n 1'
_atom_sites_solution_hydrogens geom
_atom_sites_solution_primary direct
_atom_sites_solution_secondary difmap
_cell_angle_alpha 90.00
_cell_angle_beta 108.240(16)
_cell_angle_gamma 90.00
_cell_formula_units_Z 4
_cell_length_a 7.9521(9)
_cell_length_b 32.170(3)
_cell_length_c 8.5382(10)
_cell_measurement_reflns_used 4753
_cell_measurement_temperature 120(2)
_cell_measurement_theta_max 27.51
_cell_measurement_theta_min 2.81
_cell_volume 2074.5(4)
_computing_cell_refinement 'DIRAX/LSQ (Duisenberg <i>et al.</i>, 2000)'
_computing_data_collection 'COLLECT (Nonius, 1999)'
_computing_data_reduction 'EVALCCD (Duisenberg <i>et al.</i>, 2003)'
_computing_molecular_graphics 'PLATON (Spek, 2009)'
_computing_publication_material
;
SHELXL97 (Sheldrick, 2008) and PLATON (Spek, 2009)
;
_computing_structure_refinement 'SHELXL97 (Sheldrick, 2008)'
_computing_structure_solution 'SHELXS97 (Sheldrick, 2008)'
_diffrn_ambient_temperature 120(2)
_diffrn_detector_area_resol_mean 9.091
_diffrn_measured_fraction_theta_full 0.993
_diffrn_measured_fraction_theta_max 0.993
_diffrn_measurement_device_type 'Bruker Nonius KappaCCD area-detector'
_diffrn_measurement_method '\f and \w'
_diffrn_radiation_monochromator graphite
_diffrn_radiation_source 'Bruker Nonius FR591 rotating anode'
_diffrn_radiation_type 'Mo K\a'
_diffrn_radiation_wavelength 0.71073
_diffrn_reflns_av_R_equivalents 0.0687
_diffrn_reflns_av_sigmaI/netI 0.0709
_diffrn_reflns_limit_h_max 10
_diffrn_reflns_limit_h_min -10
_diffrn_reflns_limit_k_max 41
_diffrn_reflns_limit_k_min -41
_diffrn_reflns_limit_l_max 11
_diffrn_reflns_limit_l_min -11
_diffrn_reflns_number 24962
_diffrn_reflns_theta_full 27.51
_diffrn_reflns_theta_max 27.51
_diffrn_reflns_theta_min 3.30
_diffrn_standards_decay_% 0
_diffrn_standards_interval_count 0
_diffrn_standards_interval_time 0
_diffrn_standards_number 0
_exptl_absorpt_coefficient_mu 0.213
_exptl_absorpt_correction_T_max 0.960
_exptl_absorpt_correction_T_min 0.882
_exptl_absorpt_correction_type multi-scan
_exptl_absorpt_process_details '(SADABS; Sheldrick, 2003)'
_exptl_crystal_colour yellow
_exptl_crystal_density_diffrn 1.376
_exptl_crystal_density_method 'not measured'
_exptl_crystal_description block
_exptl_crystal_F_000 896
_exptl_crystal_size_max 0.39
_exptl_crystal_size_mid 0.32
_exptl_crystal_size_min 0.19
_refine_diff_density_max 0.303
_refine_diff_density_min -0.370
_refine_ls_extinction_method none
_refine_ls_goodness_of_fit_ref 1.071
_refine_ls_hydrogen_treatment constr
_refine_ls_matrix_type full
_refine_ls_number_parameters 282
_refine_ls_number_reflns 4747
_refine_ls_number_restraints 0
_refine_ls_restrained_S_all 1.071
_refine_ls_R_factor_all 0.1270
_refine_ls_R_factor_gt 0.0546
_refine_ls_shift/su_max 0.001
_refine_ls_shift/su_mean 0.000
_refine_ls_structure_factor_coef Fsqd
_refine_ls_weighting_details 'w = 1/[\s^2^(Fo^2^)+(0.0661P)^2^+0.7161P] where P=(Fo^2^+2Fc^2^)/3'
_refine_ls_weighting_scheme calc
_refine_ls_wR_factor_gt 0.1206
_refine_ls_wR_factor_ref 0.1548
_reflns_number_gt 2666
_reflns_number_total 4747
_reflns_threshold_expression I>2\s(I)
_cod_data_source_file yf3063sup1.cif
_cod_data_source_block I
_cod_depositor_comments 'Adding full bibliography for 2019594.cif.'
_cod_original_sg_symbol_H-M 'P 21/n'
_cod_database_code 2019594
_cod_database_fobs_code 2019594

loop_
_symmetry_equiv_pos_as_xyz
'x, y, z'
'-x+1/2, y+1/2, -z+1/2'
'-x, -y, -z'
'x-1/2, -y-1/2, z-1/2'

loop_
_atom_site_type_symbol
_atom_site_label
_atom_site_fract_x
_atom_site_fract_y
_atom_site_fract_z
_atom_site_U_iso_or_equiv
_atom_site_adp_type
_atom_site_calc_flag
_atom_site_refinement_flags
_atom_site_occupancy
_atom_site_symmetry_multiplicity
C C1 0.7614(4) 0.19510(8) 1.0948(3) 0.0322(6) Uani d . 1 1
C C2 0.6259(4) 0.16948(8) 0.9750(3) 0.0321(6) Uani d . 1 1
H H2 0.5737 0.1467 1.0132 0.039 Uiso calc R 1 1
C C3 0.5766(3) 0.17803(8) 0.8148(3) 0.0301(6) Uani d . 1 1
H H3 0.6298 0.2019 0.7848 0.036 Uiso calc R 1 1
O O1 0.8280(3) 0.22494(6) 1.0457(2) 0.0408(5) Uani d . 1 1
C C11 0.8162(3) 0.18483(8) 1.2727(3) 0.0285(6) Uani d . 1 1
C C12 0.7683(4) 0.14875(9) 1.3371(3) 0.0348(7) Uani d . 1 1
H H12 0.6924 0.1293 1.2650 0.042 Uiso calc R 1 1
C C13 0.8295(4) 0.14070(9) 1.5046(3) 0.0365(7) Uani d . 1 1
H H13 0.7952 0.1157 1.5458 0.044 Uiso calc R 1 1
C C14 0.9406(4) 0.16864(9) 1.6139(3) 0.0331(7) Uani d . 1 1
C C15 0.9879(4) 0.20457(9) 1.5499(3) 0.0380(7) Uani d . 1 1
H H15 1.0635 0.2241 1.6219 0.046 Uiso calc R 1 1
C C16 0.9268(4) 0.21254(9) 1.3829(3) 0.0372(7) Uani d . 1 1
H H16 0.9611 0.2376 1.3421 0.045 Uiso calc R 1 1
C C17 1.0095(4) 0.16017(10) 1.7960(3) 0.0424(7) Uani d . 1 1
H H17A 1.1387 0.1576 1.8303 0.064 Uiso calc R 1 1
H H17B 0.9580 0.1342 1.8204 0.064 Uiso calc R 1 1
H H17C 0.9767 0.1832 1.8559 0.064 Uiso calc R 1 1
C C31 0.4519(3) 0.15576(8) 0.6787(3) 0.0286(6) Uani d . 1 1
C C32 0.4087(3) 0.17295(8) 0.5205(3) 0.0297(6) Uani d . 1 1
H H32 0.4567 0.1992 0.5060 0.036 Uiso calc R 1 1
C C33 0.2974(4) 0.15249(8) 0.3847(3) 0.0309(6) Uani d . 1 1
C C34 0.2289(3) 0.11402(8) 0.4094(3) 0.0307(6) Uani d . 1 1
C C35 0.2670(3) 0.09714(9) 0.5638(3) 0.0326(6) Uani d . 1 1
H H35 0.2167 0.0712 0.5781 0.039 Uiso calc R 1 1
C C36 0.3782(3) 0.11762(8) 0.6986(3) 0.0316(6) Uani d . 1 1
H H36 0.4044 0.1057 0.8054 0.038 Uiso calc R 1 1
O O33 0.2479(3) 0.16673(5) 0.2266(2) 0.0381(5) Uani d . 1 1
C C37 0.3059(4) 0.20758(9) 0.2013(3) 0.0419(7) Uani d . 1 1
H H37A 0.2695 0.2274 0.2717 0.063 Uiso calc R 1 1
H H37B 0.2528 0.2155 0.0854 0.063 Uiso calc R 1 1
H H37C 0.4352 0.2078 0.2295 0.063 Uiso calc R 1 1
O O34 0.1135(2) 0.09325(6) 0.2747(2) 0.0335(5) Uani d . 1 1
N N41 0.3189(3) 0.03318(7) -0.0597(3) 0.0303(5) Uani d . 1 1
C C42 0.4223(3) 0.04635(8) 0.0840(3) 0.0301(6) Uani d . 1 1
H H42 0.5456 0.0412 0.1101 0.036 Uiso calc R 1 1
C C43 0.3650(3) 0.06740(8) 0.2018(3) 0.0288(6) Uani d . 1 1
H H43 0.4474 0.0769 0.3019 0.035 Uiso calc R 1 1
C C44 0.1879(3) 0.07392(7) 0.1690(3) 0.0265(6) Uani d . 1 1
C C44a 0.0673(3) 0.05947(7) 0.0199(3) 0.0265(6) Uani d . 1 1
C C45 -0.1180(3) 0.06409(8) -0.0232(3) 0.0303(6) Uani d . 1 1
H H45 -0.1680 0.0767 0.0526 0.036 Uiso calc R 1 1
C C46 -0.2264(4) 0.05072(8) -0.1722(3) 0.0324(6) Uani d . 1 1
H H46 -0.3511 0.0539 -0.2000 0.039 Uiso calc R 1 1
C C47 -0.1522(3) 0.03234(8) -0.2837(3) 0.0291(6) Uani d . 1 1
Cl Cl47 -0.29032(9) 0.01742(2) -0.47598(9) 0.0412(2) Uani d . 1 1
C C48 0.0261(3) 0.02615(8) -0.2449(3) 0.0295(6) Uani d . 1 1
H H48 0.0726 0.0126 -0.3213 0.035 Uiso calc R 1 1
C C48a 0.1414(3) 0.03969(7) -0.0921(3) 0.0254(6) Uani d . 1 1

loop_
_atom_site_aniso_label
_atom_site_aniso_U_11
_atom_site_aniso_U_22
_atom_site_aniso_U_33
_atom_site_aniso_U_12
_atom_site_aniso_U_13
_atom_site_aniso_U_23
C1 0.0351(16) 0.0311(15) 0.0310(16) 0.0059(13) 0.0113(13) 0.0008(12)
C2 0.0370(16) 0.0298(15) 0.0304(16) 0.0021(12) 0.0119(13) 0.0016(12)
C3 0.0323(16) 0.0270(14) 0.0314(16) 0.0054(12) 0.0107(13) -0.0010(12)
O1 0.0522(13) 0.0331(11) 0.0363(12) -0.0056(10) 0.0129(10) 0.0032(9)
C11 0.0276(15) 0.0297(14) 0.0280(15) 0.0049(11) 0.0084(12) 0.0003(11)
C12 0.0353(16) 0.0358(16) 0.0314(16) -0.0033(13) 0.0078(13) 0.0015(12)
C13 0.0409(17) 0.0357(16) 0.0334(17) 0.0011(13) 0.0125(14) 0.0073(13)
C14 0.0300(16) 0.0413(17) 0.0294(15) 0.0068(13) 0.0114(12) -0.0004(13)
C15 0.0410(17) 0.0398(17) 0.0314(17) -0.0060(14) 0.0089(13) -0.0068(13)
C16 0.0415(17) 0.0362(16) 0.0338(17) -0.0048(13) 0.0117(14) -0.0021(13)
C17 0.0426(18) 0.054(2) 0.0294(16) 0.0034(15) 0.0098(14) 0.0034(14)
C31 0.0285(15) 0.0295(14) 0.0279(15) 0.0058(12) 0.0091(12) -0.0017(11)
C32 0.0322(16) 0.0266(14) 0.0294(15) 0.0014(12) 0.0085(12) -0.0017(11)
C33 0.0363(16) 0.0311(15) 0.0268(15) 0.0076(12) 0.0120(13) 0.0024(11)
C34 0.0279(15) 0.0323(15) 0.0319(16) 0.0019(12) 0.0093(12) -0.0083(12)
C35 0.0329(16) 0.0327(15) 0.0345(16) -0.0009(12) 0.0139(13) -0.0032(12)
C36 0.0357(16) 0.0318(15) 0.0293(15) 0.0058(12) 0.0130(13) 0.0031(12)
O33 0.0508(12) 0.0336(11) 0.0262(11) -0.0004(9) 0.0066(9) 0.0003(8)
C37 0.055(2) 0.0376(17) 0.0304(17) 0.0059(15) 0.0086(14) 0.0036(13)
O34 0.0294(10) 0.0393(11) 0.0332(11) -0.0021(8) 0.0118(9) -0.0110(9)
N41 0.0257(13) 0.0328(12) 0.0327(13) 0.0017(10) 0.0095(10) -0.0012(10)
C42 0.0214(14) 0.0346(15) 0.0331(16) 0.0018(12) 0.0066(12) -0.0001(12)
C43 0.0258(15) 0.0311(15) 0.0272(15) -0.0013(11) 0.0050(12) -0.0015(11)
C44 0.0298(15) 0.0236(13) 0.0285(15) 0.0005(11) 0.0127(12) 0.0003(11)
C44a 0.0280(15) 0.0252(14) 0.0275(14) 0.0020(11) 0.0103(12) 0.0021(11)
C45 0.0273(15) 0.0301(15) 0.0355(16) 0.0007(12) 0.0126(12) -0.0005(12)
C46 0.0243(15) 0.0335(15) 0.0368(17) 0.0034(12) 0.0057(13) 0.0020(12)
C47 0.0264(15) 0.0292(14) 0.0268(15) -0.0025(11) 0.0014(12) 0.0023(11)
Cl47 0.0353(4) 0.0456(4) 0.0351(4) -0.0030(3) 0.0000(3) -0.0028(3)
C48 0.0305(16) 0.0309(15) 0.0291(15) 0.0011(12) 0.0124(12) 0.0018(11)
C48a 0.0245(14) 0.0236(13) 0.0295(15) -0.0003(11) 0.0106(12) 0.0051(11)

loop_
_atom_type_symbol
_atom_type_description
_atom_type_scat_dispersion_real
_atom_type_scat_dispersion_imag
_atom_type_scat_source
C C 0.0033 0.0016 'International Tables Vol C Tables 4.2.6.8 and 6.1.1.4'
H H 0.0000 0.0000 'International Tables Vol C Tables 4.2.6.8 and 6.1.1.4'
Cl Cl 0.1484 0.1585 'International Tables Vol C Tables 4.2.6.8 and 6.1.1.4'
N N 0.0061 0.0033 'International Tables Vol C Tables 4.2.6.8 and 6.1.1.4'
O O 0.0106 0.0060 'International Tables Vol C Tables 4.2.6.8 and 6.1.1.4'

loop_
_geom_angle_atom_site_label_1
_geom_angle_atom_site_label_2
_geom_angle_atom_site_label_3
_geom_angle
_geom_angle_publ_flag
O1 C1 C11 120.2(2) ?
O1 C1 C2 119.7(2) ?
C11 C1 C2 120.1(2) ?
C3 C2 C1 120.8(3) ?
C3 C2 H2 119.6 ?
C1 C2 H2 119.6 ?
C2 C3 C31 128.8(3) ?
C2 C3 H3 115.6 ?
C31 C3 H3 115.6 ?
C12 C11 C16 117.5(2) ?
C12 C11 C1 124.3(2) ?
C16 C11 C1 118.1(2) ?
C13 C12 C11 121.0(3) ?
C13 C12 H12 119.5 ?
C11 C12 H12 119.5 ?
C12 C13 C14 121.0(3) ?
C12 C13 H13 119.5 ?
C14 C13 H13 119.5 ?
C15 C14 C13 118.0(3) ?
C15 C14 C17 120.3(3) ?
C13 C14 C17 121.7(3) ?
C16 C15 C14 120.9(3) ?
C16 C15 H15 119.5 ?
C14 C15 H15 119.5 ?
C15 C16 C11 121.6(3) ?
C15 C16 H16 119.2 ?
C11 C16 H16 119.2 ?
C14 C17 H17A 109.5 ?
C14 C17 H17B 109.5 ?
H17A C17 H17B 109.5 ?
C14 C17 H17C 109.5 ?
H17A C17 H17C 109.5 ?
H17B C17 H17C 109.5 ?
C36 C31 C32 118.7(2) ?
C36 C31 C3 122.8(2) ?
C32 C31 C3 118.4(2) ?
C33 C32 C31 121.3(3) ?
C33 C32 H32 119.3 ?
C31 C32 H32 119.3 ?
O33 C33 C32 125.5(2) y
O33 C33 C34 116.3(2) y
C32 C33 C34 118.2(2) ?
C35 C34 C33 121.2(2) ?
O34 C34 C35 119.6(2) y
O34 C34 C33 119.2(2) y
C34 C35 C36 120.3(3) ?
C34 C35 H35 119.8 ?
C36 C35 H35 119.8 ?
C35 C36 C31 120.2(3) ?
C35 C36 H36 119.9 ?
C31 C36 H36 119.9 ?
O33 C37 H37A 109.5 ?
O33 C37 H37B 109.5 ?
H37A C37 H37B 109.5 ?
O33 C37 H37C 109.5 ?
H37A C37 H37C 109.5 ?
H37B C37 H37C 109.5 ?
C42 N41 C48a 116.3(2) ?
N41 C42 C43 125.2(2) ?
N41 C42 H42 117.4 ?
C43 C42 H42 117.4 ?
C44 C43 C42 118.3(2) ?
C44 C43 H43 120.9 ?
C42 C43 H43 120.9 ?
O34 C44 C43 124.4(2) y
C43 C44 C44a 120.1(2) ?
O34 C44 C44a 115.5(2) y
C33 O33 C37 116.8(2) y
C34 O34 C44 116.79(19) y
C45 C44a C44 124.0(2) ?
C45 C44a C48a 119.4(2) ?
C44 C44a C48a 116.5(2) ?
C46 C45 C44a 120.9(2) ?
C46 C45 H45 119.5 ?
C44a C45 H45 119.5 ?
C45 C46 C47 119.4(2) ?
C45 C46 H46 120.3 ?
C47 C46 H46 120.3 ?
C48 C47 C46 121.6(2) ?
C48 C47 Cl47 119.5(2) ?
C46 C47 Cl47 119.0(2) ?
C47 C48 C48a 120.3(2) ?
C47 C48 H48 119.8 ?
C48a C48 H48 119.8 ?
N41 C48a C48 118.1(2) ?
N41 C48a C44a 123.5(2) ?
C48 C48a C44a 118.4(2) ?

loop_
_geom_bond_atom_site_label_1
_geom_bond_atom_site_label_2
_geom_bond_distance
C1 O1 1.231(3)
C1 C11 1.481(4)
C1 C2 1.482(4)
C2 C3 1.328(3)
C2 H2 0.9500
C3 C31 1.458(4)
C3 H3 0.9500
C11 C12 1.387(4)
C11 C16 1.391(4)
C12 C13 1.383(4)
C12 H12 0.9500
C13 C14 1.394(4)
C13 H13 0.9500
C14 C15 1.380(4)
C14 C17 1.503(4)
C15 C16 1.379(4)
C15 H15 0.9500
C16 H16 0.9500
C17 H17A 0.9800
C17 H17B 0.9800
C17 H17C 0.9800
C31 C36 1.393(4)
C31 C32 1.399(3)
C32 C33 1.385(4)
C32 H32 0.9500
C33 O33 1.362(3)
C33 C34 1.395(4)
C34 C35 1.369(4)
C34 O34 1.397(3)
C35 C36 1.380(4)
C35 H35 0.9500
C36 H36 0.9500
O33 C37 1.431(3)
C37 H37A 0.9800
C37 H37B 0.9800
C37 H37C 0.9800
O34 C44 1.373(3)
N41 C42 1.315(3)
N41 C48a 1.367(3)
C42 C43 1.402(4)
C42 H42 0.9500
C43 C44 1.363(3)
C43 H43 0.9500
C44 C44a 1.412(3)
C44a C45 1.411(4)
C44a C48a 1.420(3)
C45 C46 1.364(4)
C45 H45 0.9500
C46 C47 1.398(4)
C46 H46 0.9500
C47 C48 1.366(4)
C47 Cl47 1.733(3)
C48 C48a 1.408(4)
C48 H48 0.9500

loop_
_geom_torsion_atom_site_label_1
_geom_torsion_atom_site_label_2
_geom_torsion_atom_site_label_3
_geom_torsion_atom_site_label_4
_geom_torsion
_geom_torsion_publ_flag
O1 C1 C2 C3 0.7(4) ?
C12 C11 C1 C2 9.7(4) y
C11 C1 C2 C3 -179.3(2) y
C1 C2 C3 C31 177.4(2) ?
O1 C1 C11 C12 -170.4(3) ?
O1 C1 C11 C16 7.8(4) ?
C2 C1 C11 C16 -172.1(2) ?
C16 C11 C12 C13 -0.3(4) ?
C1 C11 C12 C13 177.9(2) ?
C11 C12 C13 C14 0.2(4) ?
C12 C13 C14 C15 0.0(4) ?
C12 C13 C14 C17 -179.4(3) ?
C13 C14 C15 C16 0.0(4) ?
C17 C14 C15 C16 179.4(2) ?
C14 C15 C16 C11 -0.2(4) ?
C12 C11 C16 C15 0.3(4) ?
C1 C11 C16 C15 -178.0(2) ?
C2 C3 C31 C36 -7.7(4) ?
C2 C3 C31 C32 174.2(3) y
C36 C31 C32 C33 -1.1(4) ?
C3 C31 C32 C33 177.1(2) ?
C31 C32 C33 O33 180.0(2) ?
C31 C32 C33 C34 0.0(4) ?
O33 C33 C34 C35 -178.7(2) ?
C32 C33 C34 C35 1.3(4) ?
O33 C33 C34 O34 -1.3(3) ?
C32 C33 C34 O34 178.7(2) ?
C33 C34 C35 C36 -1.4(4) ?
O34 C34 C35 C36 -178.8(2) ?
C34 C35 C36 C31 0.2(4) ?
C32 C31 C36 C35 1.0(4) ?
C3 C31 C36 C35 -177.1(2) ?
C32 C33 O33 C37 -4.8(4) y
C34 C33 O33 C37 175.2(2) ?
C35 C34 O34 C44 -106.4(3) ?
C33 C34 O34 C44 76.2(3) y
C48a N41 C42 C43 -2.2(4) ?
N41 C42 C43 C44 2.1(4) ?
C42 C43 C44 O34 178.5(2) ?
C42 C43 C44 C44a 0.3(4) ?
C34 O34 C44 C43 12.3(4) y
C34 O34 C44 C44a -169.4(2) ?
C43 C44 C44a C45 178.7(2) ?
O34 C44 C44a C45 0.3(4) ?
C43 C44 C44a C48a -2.1(4) ?
O34 C44 C44a C48a 179.5(2) ?
C44 C44a C45 C46 177.6(2) ?
C48a C44a C45 C46 -1.6(4) ?
C44a C45 C46 C47 -0.3(4) ?
C45 C46 C47 C48 2.3(4) ?
C45 C46 C47 Cl47 -177.4(2) ?
C46 C47 C48 C48a -2.4(4) ?
Cl47 C47 C48 C48a 177.23(19) ?
C42 N41 C48a C48 179.8(2) ?
C42 N41 C48a C44a 0.1(4) ?
C47 C48 C48a N41 -179.3(2) ?
C47 C48 C48a C44a 0.5(4) ?
C45 C44a C48a N41 -178.8(2) ?
C44 C44a C48a N41 2.0(4) ?
C45 C44a C48a C48 1.4(4) ?
C44 C44a C48a C48 -177.8(2) ?
